data_7702912
loop_
_publ_author_name
'Payandeh GharibDoust, SeyedHosein'
'Heere, Michael'
'Nervi, Carlo'
'S\/orby, Magnus H'
'Hauback, Bj\/orn C'
'Jensen, Torben R.'

_publ_section_title
;
 Synthesis, structure, and polymorphic transitions of praseodymium(iii)
 and neodymium(iii) borohydride, Pr(BH<sub>4</sub>)<sub>3</sub> and
 Nd(BH<sub>4</sub>)<sub>3</sub>.
;
_journal_issue 25
_journal_name_full 'Dalton transactions (Cambridge, England : 2003)'
_journal_page_first 8307
_journal_page_last 8319
_journal_paper_doi 10.1039/c8dt00118a
_journal_volume 47
_journal_year 2018
_chemical_formula_iupac Nd(BH4)3
_chemical_formula_sum 'B3 H12 Nd'
_chemical_formula_weight 188.77
_space_group_IT_number 205
_space_group_name_Hall '-P 2ac 2ab 3'
_space_group_name_H-M_alt 'P a -3'
_symmetry_cell_setting cubic
_symmetry_space_group_name_Hall '-P 2ac 2ab 3'
_symmetry_space_group_name_H-M 'P a -3'
_cell_angle_alpha 90.00000
_cell_angle_beta 90.00000
_cell_angle_gamma 90.00000
_cell_formula_units_Z 8
_cell_length_a 11.2034(5)
_cell_length_b 11.2034(5)
_cell_length_c 11.2034(5)
_cell_measurement_temperature 298
_cell_volume 1406.21(11)
_computing_structure_refinement FULLPROF
_diffrn_radiation_type X-ray
_pd_meas_2theta_range_inc 0.007029
_pd_meas_2theta_range_max 10.15280
_pd_meas_2theta_range_min 1.11330
_pd_meas_number_of_points 1288
_pd_proc_2theta_range_inc 0.007029
_pd_proc_2theta_range_max 10.1524
_pd_proc_2theta_range_min 1.1129
_pd_proc_ls_prof_R_factor 1.0586
_pd_proc_ls_prof_wR_expected 0.0625
_pd_proc_ls_prof_wR_factor 2.3659
_pd_proc_wavelength 0.207240
_refine_ls_number_parameters 41
_refine_ls_number_reflns 186
_refine_ls_number_restraints 0
_refine_ls_R_I_factor 2.0926
_cod_data_source_file c8dt00118a1.cif
_cod_data_source_block Pa-3
_cod_original_cell_volume 1406.19(10)
_cod_database_code 7702912
_publcif_datablock.id {ecd48ab1-3d2b-4356-9f28-53fce86c8078}

_pd_proc_ls_prof_cr_factor 6.1703
_pd_proc_ls_prof_cwr_factor 10.1453
_pd_proc_ls_prof_cwr_expected 0.2679
_pd_proc_ls_prof_chi2 1433.7228
_pd_proc_ls_prof_echi2 1486.5513

loop_
_symmetry_equiv_pos_as_xyz
x,y,z
x+1/2,-y+1/2,-z
-x,y+1/2,-z+1/2
-x+1/2,-y,z+1/2
y,z,x
-y+1/2,-z,x+1/2
y+1/2,-z+1/2,-x
-y,z+1/2,-x+1/2
z,x,y
-z,x+1/2,-y+1/2
-z+1/2,-x,y+1/2
z+1/2,-x+1/2,-y
-x,-y,-z
-x+1/2,y+1/2,z
x,-y+1/2,z+1/2
x+1/2,y,-z+1/2
-y,-z,-x
y+1/2,z,-x+1/2
-y+1/2,z+1/2,x
y,-z+1/2,x+1/2
-z,-x,-y
z,-x+1/2,y+1/2
z+1/2,x,-y+1/2
-z+1/2,x+1/2,y

loop_
_atom_site_label
_atom_site_fract_x
_atom_site_fract_y
_atom_site_fract_z
_atom_site_U_iso_or_equiv
_atom_site_occupancy
_atom_site_adp_type
_atom_site_type_symbol
Nd11 0.21790 0.21790 0.21790 0.01393 1.00000 Uiso Nd
B12 0.19300 0.24730 0.96820 0.02660 1.00001 Uiso B
H13 0.29090 0.25340 0.02430 0.03926 1.00001 Uiso H
H14 0.10430 0.22570 0.03510 0.03926 1.00001 Uiso H
H15 0.17520 0.34750 0.91920 0.03926 1.00001 Uiso H
H16 0.20140 0.16230 0.89420 0.03926 1.00001 Uiso H

loop_
_atom_type_symbol
_atom_type_scat_Cromer_Mann_a1
_atom_type_scat_Cromer_Mann_b1
_atom_type_scat_Cromer_Mann_a2
_atom_type_scat_Cromer_Mann_b2
_atom_type_scat_Cromer_Mann_a3
_atom_type_scat_Cromer_Mann_b3
_atom_type_scat_Cromer_Mann_a4
_atom_type_scat_Cromer_Mann_b4
_atom_type_scat_Cromer_Mann_c
_atom_type_scat_dispersion_real
_atom_type_scat_dispersion_imag
_atom_type_scat_source
nd 22.68450 2.66248 19.68470 0.21063 12.77400 15.88500 2.85137 137.90300 1.98486 -0.84200 1.99500 International_Tables_for_Crystallography_Vol.C(1991)_Tables_6.1.1.4_and_6.1.1.5
b 2.05450 23.21850 1.33260 1.02100 1.09790 60.34980 0.70680 0.14030 -0.19320 0.00000 0.00000 International_Tables_for_Crystallography_Vol.C(1991)_Tables_6.1.1.4_and_6.1.1.5
h 0.49300 10.51090 0.32291 26.12570 0.14019 3.14236 0.04081 57.79970 0.00304 0.00000 0.00000 International_Tables_for_Crystallography_Vol.C(1991)_Tables_6.1.1.4_and_6.1.1.5
